data_2208844
loop_
_publ_author_name
'Boyd, Peter D.W.'
'Hosseini, Ali'

_publ_section_title 5,15-Bis(<i>p</i>-methylphenyl)-2,8,12,18-tetrabutyl-3,7,13,17-tetramethylporphyrin
_journal_coeditor_code CI2061
_journal_issue 5
_journal_name_full 'Acta Crystallographica Section E'
_journal_page_first o2081
_journal_page_last o2083
_journal_paper_doi 10.1107/S1600536806014346
_journal_volume 62
_journal_year 2006
_chemical_formula_iupac 'C54 H66 N4'
_chemical_formula_moiety 'C54 H66 N4'
_chemical_formula_sum 'C54 H66 N4'
_chemical_formula_weight 771.11
_chemical_name_systematic
;
5,15-Bis(p-methylphenyl)-2,8,12,18-tetrabutyl-3,7,13,17-
tetramethylporphyrin
;
_space_group_IT_number 2
_space_group_name_Hall '-P 1'
_symmetry_cell_setting triclinic
_symmetry_space_group_name_Hall '-P 1'
_symmetry_space_group_name_H-M 'P -1'
_atom_sites_solution_hydrogens geom
_atom_sites_solution_primary direct
_atom_sites_solution_secondary difmap
_audit_creation_method SHELXL-97
_cell_angle_alpha 108.4740(10)
_cell_angle_beta 102.7740(10)
_cell_angle_gamma 91.0930(10)
_cell_formula_units_Z 1
_cell_length_a 7.07080(10)
_cell_length_b 10.8464(2)
_cell_length_c 15.40090(10)
_cell_measurement_reflns_used 4112
_cell_measurement_temperature 83(2)
_cell_measurement_theta_max 25.8
_cell_measurement_theta_min 1.4
_cell_volume 1087.46(3)
_computing_cell_refinement 'SAINT (Siemens, 1995)'
_computing_data_collection 'SMART (Siemens, 1995)'
_computing_data_reduction SAINT
_computing_molecular_graphics
;
ORTEPIII (Burnett & Johnson, 1996) and MERCURY (Bruno <i>et al.</i>,
2002)
;
_computing_publication_material 'WinGX (Farrugia, 1999)'
_computing_structure_refinement 'SHELXL97 (Sheldrick, 1997)'
_computing_structure_solution 'SHELXS97 (Sheldrick, 1997)'
_diffrn_ambient_temperature 83(2)
_diffrn_measured_fraction_theta_full 0.988
_diffrn_measured_fraction_theta_max 0.988
_diffrn_measurement_device_type 'Siemens SMART CCD area-detector'
_diffrn_measurement_method \w
_diffrn_radiation_monochromator graphite
_diffrn_radiation_source 'fine-focus sealed tube'
_diffrn_radiation_type MoK\a
_diffrn_radiation_wavelength 0.71073
_diffrn_reflns_av_R_equivalents 0.0314
_diffrn_reflns_av_sigmaI/netI 0.0626
_diffrn_reflns_limit_h_max 8
_diffrn_reflns_limit_h_min -8
_diffrn_reflns_limit_k_max 12
_diffrn_reflns_limit_k_min -13
_diffrn_reflns_limit_l_max 18
_diffrn_reflns_limit_l_min 0
_diffrn_reflns_number 9807
_diffrn_reflns_theta_full 25.75
_diffrn_reflns_theta_max 25.75
_diffrn_reflns_theta_min 1.44
_diffrn_standards_number 0
_exptl_absorpt_coefficient_mu 0.068
_exptl_absorpt_correction_type none
_exptl_crystal_colour purple
_exptl_crystal_density_diffrn 1.177
_exptl_crystal_density_method 'not measured'
_exptl_crystal_description Needle
_exptl_crystal_F_000 418
_exptl_crystal_size_max 0.52
_exptl_crystal_size_mid 0.16
_exptl_crystal_size_min 0.04
_refine_diff_density_max 0.259
_refine_diff_density_min -0.304
_refine_ls_extinction_method none
_refine_ls_goodness_of_fit_ref 1.186
_refine_ls_hydrogen_treatment constr
_refine_ls_matrix_type full
_refine_ls_number_parameters 262
_refine_ls_number_reflns 4112
_refine_ls_number_restraints 0
_refine_ls_restrained_S_all 1.186
_refine_ls_R_factor_all 0.0990
_refine_ls_R_factor_gt 0.0672
_refine_ls_shift/su_max 0.001
_refine_ls_shift/su_mean 0.000
_refine_ls_structure_factor_coef Fsqd
_refine_ls_weighting_details 'calc w=1/[\s^2^(Fo^2^)+(0.0219P)^2^+1.3557P] where P=(Fo^2^+2Fc^2^)/3'
_refine_ls_weighting_scheme calc
_refine_ls_wR_factor_gt 0.1353
_refine_ls_wR_factor_ref 0.1542
_reflns_number_gt 2863
_reflns_number_total 4112
_reflns_threshold_expression I>2\s(I)
_cod_data_source_file ci2061.cif
_cod_data_source_block I
_cod_depositor_comments
;
The following automatic conversions were performed:
'_symmetry_cell_setting' value 'Triclinic' changed to 'triclinic'
according to '/home/saulius/struct/CIF-dictionaries/cif_core.dic'
dictionary named 'cif_core.dic' version 2.4.1 from 2010-06-29.

Automatic conversion script
Id: cif_fix_enum 1527 2010-12-29 10:47:43Z saulius 

The following automatic conversions were performed:

'_symmetry_cell_setting' value 'Triclinic' changed to 'triclinic'
according to /home/saulius/struct/CIF-dictionaries/cif_core.dic
dictionary named 'cif_core.dic' version 2.4.1 from 2010-06-29.

Automatic conversion script
Id: cif_fix_values 1715 2011-07-08 13:25:40Z adriana 
;
_cod_database_code 2208844
_cod_database_fobs_code 2208844

loop_
_symmetry_equiv_pos_as_xyz
'x, y, z'
'-x, -y, -z'

loop_
_atom_site_type_symbol
_atom_site_label
_atom_site_fract_x
_atom_site_fract_y
_atom_site_fract_z
_atom_site_U_iso_or_equiv
_atom_site_adp_type
_atom_site_calc_flag
_atom_site_refinement_flags
_atom_site_occupancy
N N1 -0.1824(3) 0.1244(2) 0.06884(14) 0.0194(5) Uani d . 1
H H1A -0.1165 0.0759 0.0329 0.023 Uiso calc PR 0.50
C C1 0.3788(3) -0.0610(2) 0.13118(17) 0.0181(5) Uani d . 1
N N2 0.2140(3) 0.0030(2) 0.11738(14) 0.0198(5) Uani d . 1
H H2A 0.1429 0.0014 0.0639 0.024 Uiso calc PR 0.50
C C2 0.1838(4) 0.0693(2) 0.20396(17) 0.0199(5) Uani d . 1
C C3 0.3376(4) 0.0496(2) 0.27649(17) 0.0201(5) Uani d . 1
C C4 0.4597(4) -0.0295(3) 0.23256(18) 0.0211(6) Uani d . 1
C C5 0.0312(4) 0.1428(2) 0.22369(17) 0.0209(6) Uani d . 1
H H5A 0.0403 0.1829 0.2877 0.025 Uiso calc R 1
C C6 -0.1333(4) 0.1678(2) 0.16527(17) 0.0197(5) Uani d . 1
C C7 -0.3555(4) 0.1718(2) 0.03922(17) 0.0189(5) Uani d . 1
C C8 -0.4214(4) 0.2468(2) 0.12171(18) 0.0199(5) Uani d . 1
C C9 -0.4453(3) 0.1461(2) -0.05685(17) 0.0179(5) Uani d . 1
C C10 -0.2838(4) 0.2431(2) 0.19885(18) 0.0210(6) Uani d . 1
C C11 -0.6078(4) 0.2251(2) -0.08076(17) 0.0200(5) Uani d . 1
C C12 -0.8026(4) 0.1858(3) -0.09221(18) 0.0223(6) Uani d . 1
H H12A -0.8362 0.1073 -0.0844 0.027 Uiso calc R 1
C C13 -0.9474(4) 0.2627(3) -0.11522(18) 0.0238(6) Uani d . 1
H H13A -1.0771 0.2346 -0.1231 0.029 Uiso calc R 1
C C14 -0.9020(4) 0.3803(3) -0.12654(18) 0.0252(6) Uani d . 1
C C15 -0.7087(4) 0.4199(3) -0.11504(19) 0.0262(6) Uani d . 1
H H15A -0.6756 0.4986 -0.1225 0.031 Uiso calc R 1
C C16 -0.5630(4) 0.3431(3) -0.09230(19) 0.0246(6) Uani d . 1
H H16A -0.4335 0.3714 -0.0847 0.030 Uiso calc R 1
C C17 -0.6040(4) 0.3134(3) 0.12585(19) 0.0248(6) Uani d . 1
H H17A -0.6070 0.3554 0.1905 0.037 Uiso calc R 1
H H17B -0.7150 0.2501 0.0950 0.037 Uiso calc R 1
H H17C -0.6073 0.3776 0.0947 0.037 Uiso calc R 1
C C18 0.6430(4) -0.0709(3) 0.28213(18) 0.0273(6) Uani d . 1
H H18A 0.6584 -0.0347 0.3491 0.041 Uiso calc R 1
H H18B 0.7530 -0.0400 0.2652 0.041 Uiso calc R 1
H H18C 0.6344 -0.1645 0.2637 0.041 Uiso calc R 1
C C19 0.3467(4) 0.1008(3) 0.38014(17) 0.0249(6) Uani d . 1
H H19A 0.3088 0.1892 0.3963 0.030 Uiso calc R 1
H H19B 0.4801 0.1042 0.4150 0.030 Uiso calc R 1
C C20 0.2142(4) 0.0166(3) 0.41044(18) 0.0277(6) Uani d . 1
H H20A 0.2270 0.0546 0.4778 0.033 Uiso calc R 1
H H20B 0.0800 0.0194 0.3793 0.033 Uiso calc R 1
C C21 0.2576(4) -0.1258(3) 0.38830(19) 0.0295(6) Uani d . 1
H H21A 0.2468 -0.1638 0.3211 0.035 Uiso calc R 1
H H21B 0.3908 -0.1291 0.4205 0.035 Uiso calc R 1
C C22 0.1217(5) -0.2070(3) 0.4175(2) 0.0376(7) Uani d . 1
H H22A 0.1554 -0.2954 0.4016 0.056 Uiso calc R 1
H H22B -0.0103 -0.2055 0.3849 0.056 Uiso calc R 1
H H22C 0.1344 -0.1714 0.4843 0.056 Uiso calc R 1
C C23 -0.2870(4) 0.3086(3) 0.29996(18) 0.0245(6) Uani d . 1
H H23A -0.2228 0.2571 0.3371 0.029 Uiso calc R 1
H H23B -0.4213 0.3107 0.3051 0.029 Uiso calc R 1
C C24 -0.1869(4) 0.4482(3) 0.34117(19) 0.0288(6) Uani d . 1
H H24A -0.0469 0.4445 0.3543 0.035 Uiso calc R 1
H H24B -0.2216 0.4916 0.2945 0.035 Uiso calc R 1
C C25 -0.2418(4) 0.5292(3) 0.4317(2) 0.0345(7) Uani d . 1
H H25A -0.2310 0.4785 0.4741 0.041 Uiso calc R 1
H H25B -0.1504 0.6067 0.4627 0.041 Uiso calc R 1
C C26 -0.4469(5) 0.5698(3) 0.4132(2) 0.0445(9) Uani d . 1
H H26A -0.4747 0.6202 0.4718 0.067 Uiso calc R 1
H H26B -0.5383 0.4934 0.3837 0.067 Uiso calc R 1
H H26C -0.4577 0.6216 0.3724 0.067 Uiso calc R 1
C C27 -1.0585(4) 0.4667(3) -0.1483(2) 0.0341(7) Uani d . 1
H H27A -0.9996 0.5440 -0.1531 0.051 Uiso calc R 1
H H27B -1.1263 0.4906 -0.0987 0.051 Uiso calc R 1
H H27C -1.1488 0.4202 -0.2069 0.051 Uiso calc R 1

loop_
_atom_site_aniso_label
_atom_site_aniso_U_11
_atom_site_aniso_U_22
_atom_site_aniso_U_33
_atom_site_aniso_U_12
_atom_site_aniso_U_13
_atom_site_aniso_U_23
N1 0.0180(11) 0.0202(11) 0.0189(11) 0.0064(9) 0.0026(8) 0.0059(9)
C1 0.0170(12) 0.0186(13) 0.0205(13) 0.0050(10) 0.0031(10) 0.0095(10)
N2 0.0206(11) 0.0206(11) 0.0180(11) 0.0061(9) 0.0039(9) 0.0065(9)
C2 0.0222(13) 0.0192(13) 0.0198(13) 0.0052(10) 0.0051(10) 0.0086(10)
C3 0.0179(13) 0.0219(13) 0.0192(13) 0.0050(10) 0.0024(10) 0.0063(10)
C4 0.0196(13) 0.0231(14) 0.0207(13) 0.0051(11) 0.0023(10) 0.0089(11)
C5 0.0235(13) 0.0224(13) 0.0156(12) 0.0042(11) 0.0042(10) 0.0051(10)
C6 0.0218(13) 0.0191(13) 0.0177(12) 0.0048(10) 0.0051(10) 0.0052(10)
C7 0.0194(13) 0.0166(13) 0.0210(13) 0.0032(10) 0.0040(10) 0.0071(10)
C8 0.0199(13) 0.0175(13) 0.0230(13) 0.0037(10) 0.0061(10) 0.0069(10)
C9 0.0142(12) 0.0185(13) 0.0215(13) 0.0031(10) 0.0025(10) 0.0083(10)
C10 0.0226(13) 0.0192(13) 0.0208(13) 0.0049(11) 0.0048(10) 0.0060(10)
C11 0.0195(13) 0.0226(14) 0.0162(12) 0.0071(11) 0.0026(10) 0.0050(10)
C12 0.0206(13) 0.0210(14) 0.0262(14) 0.0054(11) 0.0047(11) 0.0094(11)
C13 0.0178(13) 0.0274(15) 0.0254(14) 0.0025(11) 0.0045(10) 0.0081(11)
C14 0.0241(14) 0.0287(15) 0.0229(14) 0.0092(12) 0.0043(11) 0.0089(11)
C15 0.0275(15) 0.0245(14) 0.0301(15) 0.0079(12) 0.0084(12) 0.0127(12)
C16 0.0217(14) 0.0248(14) 0.0298(15) 0.0072(11) 0.0082(11) 0.0107(11)
C17 0.0248(14) 0.0267(15) 0.0248(14) 0.0099(11) 0.0080(11) 0.0091(11)
C18 0.0239(14) 0.0348(16) 0.0218(14) 0.0098(12) 0.0024(11) 0.0092(12)
C19 0.0221(14) 0.0317(15) 0.0160(13) 0.0076(12) 0.0000(10) 0.0039(11)
C20 0.0241(14) 0.0406(17) 0.0168(13) 0.0088(13) 0.0030(11) 0.0082(12)
C21 0.0313(16) 0.0361(16) 0.0220(14) 0.0077(13) 0.0063(12) 0.0107(12)
C22 0.0378(18) 0.0456(19) 0.0351(17) 0.0092(15) 0.0101(14) 0.0199(15)
C23 0.0250(14) 0.0275(15) 0.0223(14) 0.0092(11) 0.0073(11) 0.0083(11)
C24 0.0311(15) 0.0285(15) 0.0237(14) 0.0023(12) 0.0083(12) 0.0032(12)
C25 0.0374(17) 0.0335(17) 0.0266(15) 0.0020(13) 0.0106(13) -0.0001(12)
C26 0.047(2) 0.0385(19) 0.0392(18) 0.0160(16) 0.0129(15) -0.0016(15)
C27 0.0315(16) 0.0316(16) 0.0439(18) 0.0155(13) 0.0091(14) 0.0183(14)

loop_
_atom_type_symbol
_atom_type_description
_atom_type_scat_dispersion_real
_atom_type_scat_dispersion_imag
_atom_type_scat_source
C C 0.0033 0.0016 'International Tables Vol C Tables 4.2.6.8 and 6.1.1.4'
H H 0.0000 0.0000 'International Tables Vol C Tables 4.2.6.8 and 6.1.1.4'
N N 0.0061 0.0033 'International Tables Vol C Tables 4.2.6.8 and 6.1.1.4'

loop_
_geom_angle_atom_site_label_1
_geom_angle_atom_site_label_2
_geom_angle_atom_site_label_3
_geom_angle_site_symmetry_1
_geom_angle_site_symmetry_3
_geom_angle
C6 N1 C7 . . 108.2(2)
C6 N1 H1A . . 125.9
C7 N1 H1A . . 125.9
N2 C1 C9 . 2 123.1(2)
N2 C1 C4 . . 108.8(2)
C9 C1 C4 2 . 128.0(2)
C2 N2 C1 . . 107.7(2)
C2 N2 H2A . . 126.2
C1 N2 H2A . . 126.2
N2 C2 C5 . . 127.6(2)
N2 C2 C3 . . 109.4(2)
C5 C2 C3 . . 123.0(2)
C4 C3 C2 . . 107.5(2)
C4 C3 C19 . . 127.7(2)
C2 C3 C19 . . 124.7(2)
C3 C4 C1 . . 106.5(2)
C3 C4 C18 . . 125.0(2)
C1 C4 C18 . . 128.5(2)
C2 C5 C6 . . 131.8(2)
C2 C5 H5A . . 114.1
C6 C5 H5A . . 114.1
N1 C6 C5 . . 127.0(2)
N1 C6 C10 . . 108.8(2)
C5 C6 C10 . . 124.2(2)
N1 C7 C9 . . 122.6(2)
N1 C7 C8 . . 108.7(2)
C9 C7 C8 . . 128.8(2)
C10 C8 C7 . . 106.5(2)
C10 C8 C17 . . 124.8(2)
C7 C8 C17 . . 128.7(2)
C1 C9 C7 2 . 123.9(2)
C1 C9 C11 2 . 118.0(2)
C7 C9 C11 . . 117.7(2)
C8 C10 C6 . . 107.7(2)
C8 C10 C23 . . 126.1(2)
C6 C10 C23 . . 126.1(2)
C16 C11 C12 . . 118.1(2)
C16 C11 C9 . . 118.8(2)
C12 C11 C9 . . 123.1(2)
C13 C12 C11 . . 120.5(3)
C13 C12 H12A . . 119.7
C11 C12 H12A . . 119.7
C14 C13 C12 . . 121.1(2)
C14 C13 H13A . . 119.4
C12 C13 H13A . . 119.4
C15 C14 C13 . . 118.6(2)
C15 C14 C27 . . 120.1(3)
C13 C14 C27 . . 121.3(3)
C14 C15 C16 . . 120.6(3)
C14 C15 H15A . . 119.7
C16 C15 H15A . . 119.7
C11 C16 C15 . . 121.0(3)
C11 C16 H16A . . 119.5
C15 C16 H16A . . 119.5
C8 C17 H17A . . 109.5
C8 C17 H17B . . 109.5
H17A C17 H17B . . 109.5
C8 C17 H17C . . 109.5
H17A C17 H17C . . 109.5
H17B C17 H17C . . 109.5
C4 C18 H18A . . 109.5
C4 C18 H18B . . 109.5
H18A C18 H18B . . 109.5
C4 C18 H18C . . 109.5
H18A C18 H18C . . 109.5
H18B C18 H18C . . 109.5
C3 C19 C20 . . 112.8(2)
C3 C19 H19A . . 109.0
C20 C19 H19A . . 109.0
C3 C19 H19B . . 109.0
C20 C19 H19B . . 109.0
H19A C19 H19B . . 107.8
C21 C20 C19 . . 114.4(2)
C21 C20 H20A . . 108.7
C19 C20 H20A . . 108.7
C21 C20 H20B . . 108.7
C19 C20 H20B . . 108.7
H20A C20 H20B . . 107.6
C22 C21 C20 . . 113.1(2)
C22 C21 H21A . . 109.0
C20 C21 H21A . . 109.0
C22 C21 H21B . . 109.0
C20 C21 H21B . . 109.0
H21A C21 H21B . . 107.8
C21 C22 H22A . . 109.5
C21 C22 H22B . . 109.5
H22A C22 H22B . . 109.5
C21 C22 H22C . . 109.5
H22A C22 H22C . . 109.5
H22B C22 H22C . . 109.5
C10 C23 C24 . . 113.3(2)
C10 C23 H23A . . 108.9
C24 C23 H23A . . 108.9
C10 C23 H23B . . 108.9
C24 C23 H23B . . 108.9
H23A C23 H23B . . 107.7
C25 C24 C23 . . 113.4(2)
C25 C24 H24A . . 108.9
C23 C24 H24A . . 108.9
C25 C24 H24B . . 108.9
C23 C24 H24B . . 108.9
H24A C24 H24B . . 107.7
C26 C25 C24 . . 112.5(2)
C26 C25 H25A . . 109.1
C24 C25 H25A . . 109.1
C26 C25 H25B . . 109.1
C24 C25 H25B . . 109.1
H25A C25 H25B . . 107.8
C25 C26 H26A . . 109.5
C25 C26 H26B . . 109.5
H26A C26 H26B . . 109.5
C25 C26 H26C . . 109.5
H26A C26 H26C . . 109.5
H26B C26 H26C . . 109.5
C14 C27 H27A . . 109.5
C14 C27 H27B . . 109.5
H27A C27 H27B . . 109.5
C14 C27 H27C . . 109.5
H27A C27 H27C . . 109.5
H27B C27 H27C . . 109.5

loop_
_geom_bond_atom_site_label_1
_geom_bond_atom_site_label_2
_geom_bond_site_symmetry_2
_geom_bond_distance
N1 C6 . 1.368(3)
N1 C7 . 1.377(3)
N1 H1A . 0.86
C1 N2 . 1.379(3)
C1 C9 2 1.403(3)
C1 C4 . 1.463(3)
N2 C2 . 1.365(3)
N2 H2A . 0.86
C2 C5 . 1.384(3)
C2 C3 . 1.448(3)
C3 C4 . 1.363(4)
C3 C19 . 1.501(3)
C4 C18 . 1.506(3)
C5 C6 . 1.393(3)
C5 H5A . 0.93
C6 C10 . 1.441(3)
C7 C9 . 1.409(3)
C7 C8 . 1.454(3)
C8 C10 . 1.371(3)
C8 C17 . 1.496(3)
C9 C1 2 1.403(3)
C9 C11 . 1.497(3)
C10 C23 . 1.498(3)
C11 C16 . 1.387(4)
C11 C12 . 1.390(4)
C12 C13 . 1.389(4)
C12 H12A . 0.93
C13 C14 . 1.382(4)
C13 H13A . 0.93
C14 C15 . 1.380(4)
C14 C27 . 1.513(4)
C15 C16 . 1.391(4)
C15 H15A . 0.93
C16 H16A . 0.93
C17 H17A . 0.96
C17 H17B . 0.96
C17 H17C . 0.96
C18 H18A . 0.96
C18 H18B . 0.96
C18 H18C . 0.96
C19 C20 . 1.536(4)
C19 H19A . 0.97
C19 H19B . 0.97
C20 C21 . 1.525(4)
C20 H20A . 0.97
C20 H20B . 0.97
C21 C22 . 1.520(4)
C21 H21A . 0.97
C21 H21B . 0.97
C22 H22A . 0.96
C22 H22B . 0.96
C22 H22C . 0.96
C23 C24 . 1.532(4)
C23 H23A . 0.97
C23 H23B . 0.97
C24 C25 . 1.531(4)
C24 H24A . 0.97
C24 H24B . 0.97
C25 C26 . 1.517(4)
C25 H25A . 0.97
C25 H25B . 0.97
C26 H26A . 0.96
C26 H26B . 0.96
C26 H26C . 0.96
C27 H27A . 0.96
C27 H27B . 0.96
C27 H27C . 0.96
